data_1526261
loop_
_publ_author_name
'Pierce, J.W.'
'Goodenough, J.B.'

_publ_section_title
;
 Structure of Orthorhombic V.95 Cr.05 O2
;
_journal_name_full
;
Physical Review, Serie 3. B - Solid State (1,1970-17,1977)
;
_journal_page_first 4104
_journal_page_last 4111
_journal_volume 5
_journal_year 1972
_chemical_formula_sum 'Cr0.1 O4 V1.9'
_chemical_name_systematic 'Cr.10 V1.90 O4'
_space_group_IT_number 22
_symmetry_space_group_name_Hall 'F 2 2'
_symmetry_space_group_name_H-M 'F 2 2 2'
_cell_angle_alpha 90
_cell_angle_beta 90
_cell_angle_gamma 90
_cell_formula_units_Z 16
_cell_length_a 13.015
_cell_length_b 12.597
_cell_length_c 5.795
_cell_volume 950.090
_citation_journal_id_ASTM PLRBAQ
_cod_data_source_file Pierce_PLRBAQ_1972_1846.cif
_cod_data_source_block Cr0.1O4V1.9
_cod_original_cell_volume 950.09
_cod_database_code 1526261

loop_
_symmetry_equiv_pos_as_xyz
x,y,z
-x,-y,z
x,-y,-z
-x,y,-z
x,y+1/2,z+1/2
-x,-y+1/2,z+1/2
x,-y+1/2,-z+1/2
-x,y+1/2,-z+1/2
x+1/2,y,z+1/2
-x+1/2,-y,z+1/2
x+1/2,-y,-z+1/2
-x+1/2,y,-z+1/2
x+1/2,y+1/2,z
-x+1/2,-y+1/2,z
x+1/2,-y+1/2,-z
-x+1/2,y+1/2,-z

loop_
_atom_site_label
_atom_site_type_symbol
_atom_site_fract_x
_atom_site_fract_y
_atom_site_fract_z
_atom_site_occupancy
_atom_site_U_iso_or_equiv
O6 O-2 -0.1473 0.25 0.25 1 0.0
Cr4 Cr+4 0.25 0.0024 0.25 0.05 0.0
V2 V+4 0 0 0.5 0.95 0.0
V3 V+4 0.0218 0.25 0.25 0.95 0.0
O1 O-2 0.102 0.0074 0.2325 1 0.0
Cr5 Cr+4 0.25 0.25 0.0316 0.05 0.0
O4 O-2 0 0.3533 0 1 0.0
O2 O-2 0.2515 0.1004 0.0089 1 0.0
O3 O-2 0 0.1506 0 1 0.0
O5 O-2 0.1506 0.25 0.25 1 0.0
V4 V+4 0.25 0.0024 0.25 0.95 0.0
Cr3 Cr+4 0.0218 0.25 0.25 0.05 0.0
Cr1 Cr+4 0 0 0 0.05 0.0
V5 V+4 0.25 0.25 0.0316 0.95 0.0
V1 V+4 0 0 0 0.95 0.0
Cr2 Cr+4 0 0 0.5 0.05 0.0
